data_7155612
loop_
_publ_author_name
'Sheth, Vishal M.'
'Hong, Bor-Cherng'
'Lee, Gene-Hsiang'

_publ_section_title
;
 Enantioselective total synthesis of (+)-arborescidine C and related
 tetracyclic indole alkaloids using organocatalysis.
;
_journal_issue 16
_journal_name_full 'Organic &amp; biomolecular chemistry'
_journal_page_first 3408
_journal_page_last 3412
_journal_paper_doi 10.1039/c7ob00473g
_journal_volume 15
_journal_year 2017
_chemical_absolute_configuration ad
_chemical_formula_sum 'C16 H20 N2 O'
_chemical_formula_weight 256.34
_space_group_crystal_system monoclinic
_space_group_IT_number 4
_space_group_name_Hall 'P 2yb'
_space_group_name_H-M_alt 'P 1 21 1'
_symmetry_space_group_name_Hall 'P 2yb'
_symmetry_space_group_name_H-M 'P 1 21 1'
_atom_sites_solution_hydrogens geom
_audit_creation_method SHELXL-2014/7
_audit_update_record
;
2016-12-21 deposited with the CCDC.
2017-03-29 downloaded from the CCDC.
;
_cell_angle_alpha 90
_cell_angle_beta 96.4248(6)
_cell_angle_gamma 90
_cell_formula_units_Z 2
_cell_length_a 8.1090(2)
_cell_length_b 9.1450(2)
_cell_length_c 9.2939(2)
_cell_measurement_reflns_used 8704
_cell_measurement_temperature 200(2)
_cell_measurement_theta_max 70.18
_cell_measurement_theta_min 4.79
_cell_volume 684.88(3)
_computing_cell_refinement 'Bruker SAINT'
_computing_data_collection 'Bruker APEX3'
_computing_data_reduction 'Bruker SAINT'
_computing_molecular_graphics 'Bruker SHELXTL'
_computing_publication_material 'Bruker SHELXTL'
_computing_structure_refinement 'SHELXL-2014/7 (Sheldrick, 2014)'
_computing_structure_solution 'SHELXS-97 (Sheldrick 2008)'
_diffrn_ambient_temperature 200(2)
_diffrn_measured_fraction_theta_full 1.000
_diffrn_measured_fraction_theta_max 1.000
_diffrn_measurement_device_type 'Bruker D8 VENTURE'
_diffrn_measurement_method '\f and \w scans'
_diffrn_radiation_type CuK\a
_diffrn_radiation_wavelength 1.54178
_diffrn_reflns_av_R_equivalents 0.0123
_diffrn_reflns_av_unetI/netI 0.0190
_diffrn_reflns_Laue_measured_fraction_full 1.000
_diffrn_reflns_Laue_measured_fraction_max 1.000
_diffrn_reflns_limit_h_max 9
_diffrn_reflns_limit_h_min -9
_diffrn_reflns_limit_k_max 11
_diffrn_reflns_limit_k_min -11
_diffrn_reflns_limit_l_max 11
_diffrn_reflns_limit_l_min -11
_diffrn_reflns_number 4672
_diffrn_reflns_point_group_measured_fraction_full 0.997
_diffrn_reflns_point_group_measured_fraction_max 0.993
_diffrn_reflns_theta_full 67.679
_diffrn_reflns_theta_max 69.997
_diffrn_reflns_theta_min 4.788
_exptl_absorpt_coefficient_mu 0.614
_exptl_absorpt_correction_T_max 0.7533
_exptl_absorpt_correction_T_min 0.5807
_exptl_absorpt_correction_type multi-scan
_exptl_absorpt_process_details 'SADABS (Bruker, 2016)'
_exptl_crystal_colour colourless
_exptl_crystal_density_diffrn 1.243
_exptl_crystal_description needle
_exptl_crystal_F_000 276
_exptl_crystal_size_max 0.333
_exptl_crystal_size_mid 0.096
_exptl_crystal_size_min 0.074
_refine_diff_density_max 0.167
_refine_diff_density_min -0.130
_refine_diff_density_rms 0.031
_refine_ls_abs_structure_details
; 
 Flack x determined using 1166 quotients [(I+)-(I-)]/[(I+)+(I-)] 
 (Parsons, Flack and Wagner, Acta Cryst. B69 (2013) 249-259). 
;
_refine_ls_abs_structure_Flack 0.05(6)
_refine_ls_extinction_coef 0.0119(13)
_refine_ls_extinction_expression Fc^*^=kFc[1+0.001xFc^2^\l^3^/sin(2\q)]^-1/4^
_refine_ls_extinction_method 'SHELXL-2014/7 (Sheldrick 2014'
_refine_ls_goodness_of_fit_ref 1.045
_refine_ls_hydrogen_treatment constr
_refine_ls_matrix_type full
_refine_ls_number_parameters 175
_refine_ls_number_reflns 2573
_refine_ls_number_restraints 1
_refine_ls_restrained_S_all 1.045
_refine_ls_R_factor_all 0.0258
_refine_ls_R_factor_gt 0.0254
_refine_ls_shift/su_max 0.000
_refine_ls_shift/su_mean 0.000
_refine_ls_structure_factor_coef Fsqd
_refine_ls_weighting_details 'w=1/[\s^2^(Fo^2^)+(0.0358P)^2^+0.1043P] where P=(Fo^2^+2Fc^2^)/3'
_refine_ls_weighting_scheme calc
_refine_ls_wR_factor_gt 0.0657
_refine_ls_wR_factor_ref 0.0662
_reflns_Friedel_coverage 0.862
_reflns_Friedel_fraction_full 0.993
_reflns_Friedel_fraction_max 0.986
_reflns_number_gt 2546
_reflns_number_total 2573
_reflns_threshold_expression 'I > 2\s(I)'
_cod_data_source_file c7ob00473g2.cif
_cod_data_source_block ic18036
_cod_database_code 7155612
_shelx_shelxl_version_number 2014/7
_shelx_space_group_comment
; 
The symmetry employed for this shelxl refinement is uniquely defined 
by the following loop, which should always be used as a source of 
symmetry information in preference to the above space-group names. 
They are only intended as comments. 
;
_shelx_estimated_absorpt_t_min 0.822
_shelx_estimated_absorpt_t_max 0.956

loop_
_space_group_symop_operation_xyz
'x, y, z'
'-x, y+1/2, -z'

loop_
_atom_site_label
_atom_site_type_symbol
_atom_site_fract_x
_atom_site_fract_y
_atom_site_fract_z
_atom_site_U_iso_or_equiv
_atom_site_adp_type
_atom_site_occupancy
_atom_site_site_symmetry_order
_atom_site_calc_flag
_atom_site_refinement_flags_posn
_atom_site_refinement_flags_adp
O1 O 0.34831(15) 0.65005(14) 0.43409(12) 0.0280(3) Uani 1 1 d . .
H1 H 0.4268 0.6803 0.3903 0.042 Uiso 1 1 calc R U
N1 N 0.48424(16) 0.63480(16) 0.67270(14) 0.0230(3) Uani 1 1 d . .
N2 N 0.39377(17) 0.23970(16) 0.71586(15) 0.0267(3) Uani 1 1 d . .
C1 C 0.62609(19) 0.69679(18) 0.74522(16) 0.0228(3) Uani 1 1 d . .
C2 C 0.6871(2) 0.83928(19) 0.74229(19) 0.0283(4) Uani 1 1 d . .
H2 H 0.6302 0.9123 0.6833 0.034 Uiso 1 1 calc R U
C3 C 0.8337(2) 0.8708(2) 0.8286(2) 0.0332(4) Uani 1 1 d . .
H3 H 0.8784 0.9668 0.8278 0.040 Uiso 1 1 calc R U
C4 C 0.9170(2) 0.7639(2) 0.9167(2) 0.0332(4) Uani 1 1 d . .
H4 H 1.0169 0.7885 0.9750 0.040 Uiso 1 1 calc R U
C5 C 0.85620(19) 0.6234(2) 0.92023(18) 0.0276(4) Uani 1 1 d . .
H5 H 0.9137 0.5514 0.9802 0.033 Uiso 1 1 calc R U
C6 C 0.70813(18) 0.58790(18) 0.83406(16) 0.0224(3) Uani 1 1 d . .
C7 C 0.60970(19) 0.45818(18) 0.81510(17) 0.0224(3) Uani 1 1 d . .
C8 C 0.6287(2) 0.31304(19) 0.88956(19) 0.0271(4) Uani 1 1 d . .
H8A H 0.6649 0.3271 0.9939 0.033 Uiso 1 1 calc R U
H8B H 0.7137 0.2540 0.8475 0.033 Uiso 1 1 calc R U
C9 C 0.4625(2) 0.23461(19) 0.86970(18) 0.0294(4) Uani 1 1 d . .
H9A H 0.4771 0.1316 0.9014 0.035 Uiso 1 1 calc R U
H9B H 0.3845 0.2821 0.9299 0.035 Uiso 1 1 calc R U
C10 C 0.47704(19) 0.49060(18) 0.71633(16) 0.0217(3) Uani 1 1 d . .
C11 C 0.33770(19) 0.38811(18) 0.66679(17) 0.0232(3) Uani 1 1 d . .
H11 H 0.3257 0.3876 0.5585 0.028 Uiso 1 1 calc R U
C12 C 0.1718(2) 0.4430(2) 0.71394(19) 0.0308(4) Uani 1 1 d . .
H12A H 0.0922 0.3606 0.7106 0.037 Uiso 1 1 calc R U
H12B H 0.1906 0.4781 0.8152 0.037 Uiso 1 1 calc R U
C13 C 0.0964(2) 0.5669(2) 0.6171(2) 0.0330(4) Uani 1 1 d . .
H13A H 0.0872 0.5330 0.5154 0.040 Uiso 1 1 calc R U
H13B H -0.0177 0.5850 0.6414 0.040 Uiso 1 1 calc R U
C14 C 0.1897(2) 0.7114(2) 0.6267(2) 0.0325(4) Uani 1 1 d . .
H14A H 0.2028 0.7433 0.7292 0.039 Uiso 1 1 calc R U
H14B H 0.1201 0.7853 0.5708 0.039 Uiso 1 1 calc R U
C15 C 0.3606(2) 0.71163(19) 0.57279(17) 0.0245(3) Uani 1 1 d . .
H15 H 0.3972 0.8155 0.5655 0.029 Uiso 1 1 calc R U
C16 C 0.2670(2) 0.1278(2) 0.6799(2) 0.0397(4) Uani 1 1 d . .
H16A H 0.1763 0.1415 0.7400 0.059 Uiso 1 1 calc R U
H16B H 0.3160 0.0307 0.6981 0.059 Uiso 1 1 calc R U
H16C H 0.2237 0.1362 0.5775 0.059 Uiso 1 1 calc R U

loop_
_atom_site_aniso_label
_atom_site_aniso_U_11
_atom_site_aniso_U_22
_atom_site_aniso_U_33
_atom_site_aniso_U_23
_atom_site_aniso_U_13
_atom_site_aniso_U_12
O1 0.0317(6) 0.0309(6) 0.0208(6) 0.0001(5) 0.0008(4) -0.0053(5)
N1 0.0236(6) 0.0218(7) 0.0229(6) 0.0008(5) -0.0011(5) -0.0003(6)
N2 0.0275(7) 0.0235(7) 0.0292(7) -0.0005(6) 0.0031(6) -0.0038(6)
C1 0.0224(7) 0.0262(8) 0.0200(7) -0.0023(6) 0.0033(6) -0.0009(6)
C2 0.0322(9) 0.0263(9) 0.0264(8) 0.0001(7) 0.0034(7) -0.0022(7)
C3 0.0353(9) 0.0292(9) 0.0349(9) -0.0051(8) 0.0026(8) -0.0095(7)
C4 0.0242(8) 0.0398(10) 0.0346(9) -0.0092(8) -0.0008(7) -0.0042(7)
C5 0.0221(7) 0.0330(10) 0.0270(8) -0.0044(7) -0.0004(6) 0.0034(7)
C6 0.0213(7) 0.0262(8) 0.0201(7) -0.0030(6) 0.0043(6) 0.0019(6)
C7 0.0220(7) 0.0233(8) 0.0220(7) -0.0004(6) 0.0024(6) 0.0014(6)
C8 0.0303(8) 0.0243(8) 0.0258(8) 0.0019(6) -0.0010(6) 0.0024(7)
C9 0.0341(9) 0.0260(9) 0.0284(8) 0.0063(7) 0.0055(7) 0.0006(7)
C10 0.0209(7) 0.0237(8) 0.0209(7) 0.0002(6) 0.0042(6) 0.0015(6)
C11 0.0218(8) 0.0257(8) 0.0221(7) -0.0003(6) 0.0023(6) -0.0019(6)
C12 0.0227(8) 0.0384(10) 0.0317(9) 0.0018(7) 0.0053(6) -0.0001(7)
C13 0.0200(8) 0.0456(11) 0.0331(9) 0.0024(8) 0.0021(7) 0.0048(7)
C14 0.0290(8) 0.0358(10) 0.0322(9) 0.0002(8) 0.0011(7) 0.0099(8)
C15 0.0268(8) 0.0234(8) 0.0222(7) 0.0002(6) -0.0024(6) 0.0018(7)
C16 0.0382(10) 0.0315(10) 0.0487(11) -0.0028(9) 0.0026(8) -0.0108(9)

loop_
_atom_type_symbol
_atom_type_description
_atom_type_scat_dispersion_real
_atom_type_scat_dispersion_imag
_atom_type_scat_source
C C 0.0181 0.0091 'International Tables Vol C Tables 4.2.6.8 and 6.1.1.4'
H H 0.0000 0.0000 'International Tables Vol C Tables 4.2.6.8 and 6.1.1.4'
N N 0.0311 0.0180 'International Tables Vol C Tables 4.2.6.8 and 6.1.1.4'
O O 0.0492 0.0322 'International Tables Vol C Tables 4.2.6.8 and 6.1.1.4'

loop_
_geom_angle_atom_site_label_1
_geom_angle_atom_site_label_2
_geom_angle_atom_site_label_3
_geom_angle
C15 O1 H1 109.5
C10 N1 C1 107.88(13)
C10 N1 C15 126.45(14)
C1 N1 C15 125.61(14)
C16 N2 C9 112.25(14)
C16 N2 C11 112.69(14)
C9 N2 C11 113.28(13)
N1 C1 C2 130.43(15)
N1 C1 C6 107.86(14)
C2 C1 C6 121.70(15)
C3 C2 C1 117.72(16)
C3 C2 H2 121.1
C1 C2 H2 121.1
C2 C3 C4 121.29(17)
C2 C3 H3 119.4
C4 C3 H3 119.4
C5 C4 C3 120.95(16)
C5 C4 H4 119.5
C3 C4 H4 119.5
C4 C5 C6 119.17(17)
C4 C5 H5 120.4
C6 C5 H5 120.4
C5 C6 C1 119.16(15)
C5 C6 C7 133.77(15)
C1 C6 C7 107.05(13)
C10 C7 C6 106.83(14)
C10 C7 C8 122.39(15)
C6 C7 C8 130.66(14)
C7 C8 C9 108.55(13)
C7 C8 H8A 110.0
C9 C8 H8A 110.0
C7 C8 H8B 110.0
C9 C8 H8B 110.0
H8A C8 H8B 108.4
N2 C9 C8 109.64(14)
N2 C9 H9A 109.7
C8 C9 H9A 109.7
N2 C9 H9B 109.7
C8 C9 H9B 109.7
H9A C9 H9B 108.2
C7 C10 N1 110.37(14)
C7 C10 C11 125.44(15)
N1 C10 C11 124.11(14)
N2 C11 C10 106.39(12)
N2 C11 C12 117.13(14)
C10 C11 C12 111.09(14)
N2 C11 H11 107.3
C10 C11 H11 107.3
C12 C11 H11 107.3
C13 C12 C11 112.16(14)
C13 C12 H12A 109.2
C11 C12 H12A 109.2
C13 C12 H12B 109.2
C11 C12 H12B 109.2
H12A C12 H12B 107.9
C14 C13 C12 116.42(15)
C14 C13 H13A 108.2
C12 C13 H13A 108.2
C14 C13 H13B 108.2
C12 C13 H13B 108.2
H13A C13 H13B 107.3
C13 C14 C15 116.50(15)
C13 C14 H14A 108.2
C15 C14 H14A 108.2
C13 C14 H14B 108.2
C15 C14 H14B 108.2
H14A C14 H14B 107.3
O1 C15 N1 111.31(13)
O1 C15 C14 109.15(13)
N1 C15 C14 111.89(14)
O1 C15 H15 108.1
N1 C15 H15 108.1
C14 C15 H15 108.1
N2 C16 H16A 109.5
N2 C16 H16B 109.5
H16A C16 H16B 109.5
N2 C16 H16C 109.5
H16A C16 H16C 109.5
H16B C16 H16C 109.5

loop_
_geom_bond_atom_site_label_1
_geom_bond_atom_site_label_2
_geom_bond_distance
O1 C15 1.4000(19)
O1 H1 0.8400
N1 C10 1.383(2)
N1 C1 1.388(2)
N1 C15 1.467(2)
N2 C16 1.463(2)
N2 C9 1.476(2)
N2 C11 1.487(2)
C1 C2 1.395(2)
C1 C6 1.412(2)
C2 C3 1.388(2)
C2 H2 0.9500
C3 C4 1.400(3)
C3 H3 0.9500
C4 C5 1.378(3)
C4 H4 0.9500
C5 C6 1.405(2)
C5 H5 0.9500
C6 C7 1.430(2)
C7 C10 1.366(2)
C7 C8 1.497(2)
C8 C9 1.520(2)
C8 H8A 0.9900
C8 H8B 0.9900
C9 H9A 0.9900
C9 H9B 0.9900
C10 C11 1.500(2)
C11 C12 1.545(2)
C11 H11 1.0000
C12 C13 1.531(3)
C12 H12A 0.9900
C12 H12B 0.9900
C13 C14 1.520(3)
C13 H13A 0.9900
C13 H13B 0.9900
C14 C15 1.526(2)
C14 H14A 0.9900
C14 H14B 0.9900
C15 H15 1.0000
C16 H16A 0.9800
C16 H16B 0.9800
C16 H16C 0.9800

loop_
_geom_hbond_atom_site_label_D
_geom_hbond_atom_site_label_H
_geom_hbond_atom_site_label_A
_geom_hbond_distance_DH
_geom_hbond_distance_HA
_geom_hbond_distance_DA
_geom_hbond_angle_DHA
_geom_hbond_site_symmetry_A
O1 H1 N2 0.84 1.93 2.7642(18) 176.8 2_656
C2 H2 O1 0.95 2.45 3.277(2) 145.8 2_656
